data_4113368
loop_
_publ_author_name
'Daniel E. Kadlecek'
'Alexandra M. Shedlow'
'Sang Ook Kang'
'Patrick J. Carroll'
'Larry G. Sneddon'

_publ_section_title
;
 Syntheses and Structural Characterizations of endo-\h1-, exo-\h1-, \h4-,
 \h5-, and \h6-Metallaphosphamonocarbaborane Complexes Derived from a
 Versatile New Polyborane Ligand: exo-6-R-arachno-6,7-PCB8H12
;
_journal_name_full 'Journal of the American Chemical Society'
_journal_page_first 212
_journal_page_last 220
_journal_paper_doi 10.1021/ja020945b
_journal_volume 125
_journal_year 2003
_chemical_formula_sum 'C12 H19 B8 Fe P'
_chemical_formula_weight 336.57
_space_group_IT_number 2
_symmetry_cell_setting triclinic
_symmetry_Int_Tables_number 2
_symmetry_space_group_name_Hall '-P 1'
_symmetry_space_group_name_H-M 'P -1'
_atom_sites_solution_hydrogens geom
_atom_sites_solution_primary direct
_audit_creation_method SHELXL
_cell_angle_alpha 96.392(3)
_cell_angle_beta 106.633(2)
_cell_angle_gamma 78.401(2)
_cell_formula_units_Z 2
_cell_length_a 7.8825(3)
_cell_length_b 16.0671(6)
_cell_length_c 6.9036(2)
_cell_measurement_temperature 293(2)
_cell_volume 819.29(5)
_computing_structure_refinement 'SHELXL-93 (Sheldrick, 1993)'
_computing_structure_solution 'SIR92 (Altomare, 1993)'
_diffrn_ambient_temperature 293(2)
_diffrn_measurement_device 'image plate area detector'
_diffrn_measurement_device_type 'Rigaku R-AXIS IIc'
_diffrn_measurement_method 'phi oscillations'
_diffrn_radiation_monochromator graphite
_diffrn_radiation_source 'rotating anode'
_diffrn_radiation_type MoK\a
_diffrn_radiation_wavelength 0.71070
_diffrn_reflns_av_R_equivalents 0.0328
_diffrn_reflns_av_sigmaI/netI 0.0296
_diffrn_reflns_limit_h_max 9
_diffrn_reflns_limit_h_min -9
_diffrn_reflns_limit_k_max 18
_diffrn_reflns_limit_k_min -19
_diffrn_reflns_limit_l_max 8
_diffrn_reflns_limit_l_min -8
_diffrn_reflns_number 6868
_diffrn_reflns_theta_max 24.95
_diffrn_reflns_theta_min 2.59
_exptl_absorpt_coefficient_mu 1.002
_exptl_absorpt_correction_type none
_exptl_crystal_density_diffrn 1.364
_exptl_crystal_F_000 344
_exptl_crystal_size_max 0.70
_exptl_crystal_size_mid 0.30
_exptl_crystal_size_min 0.05
_refine_diff_density_max 0.515
_refine_diff_density_min -0.330
_refine_diff_density_rms 0.053
_refine_ls_extinction_method none
_refine_ls_goodness_of_fit_all 1.067
_refine_ls_goodness_of_fit_obs 1.081
_refine_ls_matrix_type full
_refine_ls_number_parameters 235
_refine_ls_number_reflns 2654
_refine_ls_number_restraints 0
_refine_ls_restrained_S_all 1.067
_refine_ls_restrained_S_obs 1.081
_refine_ls_R_factor_all 0.0435
_refine_ls_R_factor_obs 0.0398
_refine_ls_shift/esd_max 0.000
_refine_ls_shift/esd_mean 0.000
_refine_ls_structure_factor_coef Fsqd
_refine_ls_weighting_details 'w=1/[\s^2^(Fo^2^)+(0.0524P)^2^+0.6591P] where P=(Fo^2^+2Fc^2^)/3'
_refine_ls_weighting_scheme calc
_refine_ls_wR_factor_all 0.1074
_refine_ls_wR_factor_obs 0.1046
_reflns_number_observed 2467
_reflns_number_total 2654
_reflns_observed_criterion >2sigma(I)
_cod_data_source_file ja020945b_3.cif
_cod_data_source_block cmpd4a(Upenn3067)
_cod_depositor_comments
;
The following automatic conversions were performed:

'_refine_ls_weighting_scheme' value 'calc
w=1/[\s^2^(Fo^2^)+(0.0524P)^2^+0.6591P] where P=(Fo^2^+2Fc^2^)/3' was
changed to 'calc'. New tag '_refine_ls_weighting_details' was
created. The value of the new tag was set to
'w=1/[\s^2^(Fo^2^)+(0.0524P)^2^+0.6591P] where P=(Fo^2^+2Fc^2^)/3'.

Automatic conversion script
Id: cif_fix_values 3143 2015-03-26 13:38:13Z robertas 
;
_cod_original_sg_symbol_H-M 'P -1 '
_cod_database_code 4113368

loop_
_symmetry_equiv_pos_as_xyz
'x, y, z'
'-x, -y, -z'

loop_
_atom_site_aniso_label
_atom_site_aniso_U_11
_atom_site_aniso_U_22
_atom_site_aniso_U_33
_atom_site_aniso_U_23
_atom_site_aniso_U_13
_atom_site_aniso_U_12
Fe1 0.0342(3) 0.0362(3) 0.0469(3) 0.0007(2) 0.0088(2) -0.0070(2)
P2 0.0463(5) 0.0377(4) 0.0551(5) 0.0014(4) 0.0072(4) -0.0036(4)
C3 0.042(2) 0.038(2) 0.057(2) 0.0076(15) 0.0057(14) -0.0041(14)
B4 0.059(2) 0.058(2) 0.051(2) 0.005(2) 0.018(2) -0.009(2)
B5 0.053(2) 0.048(2) 0.044(2) 0.005(2) 0.015(2) -0.003(2)
B6 0.037(2) 0.050(2) 0.053(2) 0.004(2) 0.015(2) -0.002(2)
B7 0.053(2) 0.053(2) 0.044(2) 0.009(2) 0.009(2) -0.012(2)
B8 0.057(2) 0.042(2) 0.050(2) -0.004(2) 0.010(2) -0.016(2)
B9 0.041(2) 0.053(2) 0.050(2) 0.005(2) 0.002(2) -0.010(2)
B10 0.053(2) 0.062(2) 0.042(2) 0.000(2) 0.005(2) -0.016(2)
B11 0.042(2) 0.057(2) 0.054(2) 0.003(2) 0.010(2) -0.018(2)
C12 0.081(3) 0.117(4) 0.081(3) -0.017(3) 0.031(2) -0.066(3)
C13 0.043(2) 0.052(2) 0.105(3) -0.003(2) -0.004(2) -0.010(2)
C14 0.081(3) 0.083(3) 0.066(3) -0.003(2) -0.007(2) -0.038(3)
C15 0.072(3) 0.067(3) 0.090(3) -0.018(2) 0.022(2) -0.020(2)
C16 0.061(2) 0.042(2) 0.105(3) 0.014(2) -0.018(2) -0.023(2)
C17 0.046(2) 0.037(2) 0.064(2) 0.0051(15) 0.013(2) -0.0046(14)
C18 0.060(2) 0.053(2) 0.071(2) 0.009(2) 0.013(2) 0.000(2)
C19 0.061(2) 0.065(2) 0.087(3) 0.027(2) 0.003(2) -0.006(2)
C20 0.048(2) 0.058(2) 0.126(4) 0.031(3) 0.016(2) 0.003(2)
C21 0.069(3) 0.058(2) 0.128(4) 0.004(3) 0.050(3) 0.009(2)
C22 0.066(2) 0.055(2) 0.083(3) 0.003(2) 0.030(2) -0.001(2)

loop_
_atom_site_label
_atom_site_type_symbol
_atom_site_fract_x
_atom_site_fract_y
_atom_site_fract_z
_atom_site_U_iso_or_equiv
_atom_site_thermal_displace_type
_atom_site_occupancy
_atom_site_calc_flag
Fe1 Fe 0.74014(5) 0.34558(3) 0.78635(6) 0.0396(2) Uani 1 d
P2 P 0.80094(11) 0.21035(5) 0.74823(13) 0.0484(2) Uani 1 d
C3 C 0.4992(4) 0.3955(2) 0.6318(5) 0.0474(7) Uani 1 d
B4 B 0.7006(6) 0.2367(3) 0.4768(6) 0.0554(9) Uani 1 d
B5 B 0.5867(5) 0.2348(2) 0.8343(6) 0.0486(8) Uani 1 d
B6 B 0.4493(5) 0.3401(2) 0.7761(6) 0.0470(8) Uani 1 d
B7 B 0.5585(5) 0.3440(3) 0.4471(6) 0.0499(9) Uani 1 d
B8 B 0.5753(5) 0.1725(2) 0.5827(6) 0.0499(8) Uani 1 d
B9 B 0.3489(5) 0.3389(3) 0.5045(6) 0.0498(9) Uani 1 d
B10 B 0.4647(5) 0.2474(3) 0.4015(6) 0.0533(9) Uani 1 d
B11 B 0.3903(5) 0.2450(3) 0.6282(6) 0.0502(9) Uani 1 d
C12 C 0.9527(6) 0.4040(4) 0.7963(7) 0.0858(14) Uani 1 d
C13 C 1.0069(5) 0.3447(2) 0.9453(8) 0.0720(12) Uani 1 d
C14 C 0.9000(6) 0.3658(3) 1.0745(7) 0.0795(12) Uani 1 d
C15 C 0.7826(6) 0.4369(3) 1.0161(7) 0.0769(12) Uani 1 d
C16 C 0.8075(5) 0.4649(2) 0.8476(7) 0.0751(13) Uani 1 d
C17 C 0.9903(4) 0.1302(2) 0.8480(5) 0.0495(8) Uani 1 d
C18 C 1.0521(5) 0.1216(2) 1.0546(6) 0.0637(9) Uani 1 d
C19 C 1.1971(6) 0.0592(3) 1.1333(7) 0.0738(11) Uani 1 d
C20 C 1.2785(5) 0.0060(3) 1.0060(9) 0.0785(13) Uani 1 d
C21 C 1.2206(6) 0.0147(3) 0.8003(9) 0.0833(14) Uani 1 d
C22 C 1.0752(5) 0.0774(2) 0.7186(7) 0.0674(10) Uani 1 d
H3 H 0.4673(40) 0.4510(20) 0.6357(44) 0.036(8) Uiso 1 d
H4 H 0.7764(51) 0.2141(24) 0.3606(59) 0.075(12) Uiso 1 d
H5 H 0.5903(46) 0.2067(22) 0.9765(53) 0.061(10) Uiso 1 d
H6 H 0.3759(42) 0.3704(20) 0.8879(47) 0.047(8) Uiso 1 d
H7 H 0.5693(45) 0.3772(22) 0.3182(52) 0.059(10) Uiso 1 d
H8 H 0.5951(48) 0.1022(23) 0.5670(55) 0.065(10) Uiso 1 d
H9 H 0.2171(50) 0.3696(23) 0.4288(54) 0.063(10) Uiso 1 d
H10 H 0.4001(51) 0.2245(23) 0.2443(58) 0.072(11) Uiso 1 d
H11 H 0.2808(49) 0.2173(22) 0.6320(53) 0.063(10) Uiso 1 d
H12 H 0.9999 0.4043 0.6874 0.076 Uiso 1 d
H13 H 1.1006 0.2984 0.9552 0.076 Uiso 1 d
H14 H 0.9076 0.3353 1.1852 0.076 Uiso 1 d
H15 H 0.6960 0.4638 1.0814 0.076 Uiso 1 d
H16 H 0.7438 0.5132 0.7797 0.076 Uiso 1 d
H18 H 0.9959 0.1581 1.1412 0.076 Uiso 1 d
H19 H 1.2388 0.0536 1.2727 0.076 Uiso 1 d
H20 H 1.3745 -0.0369 1.0582 0.076 Uiso 1 d
H21 H 1.2792 -0.0214 0.7152 0.076 Uiso 1 d
H22 H 1.0356 0.0836 0.5796 0.076 Uiso 1 d

loop_
_atom_type_symbol
_atom_type_description
_atom_type_scat_dispersion_real
_atom_type_scat_dispersion_imag
_atom_type_scat_source
C C 0.0033 0.0016 'International Tables Vol C Tables 4.2.6.8 and 6.1.1.4'
H H 0.0000 0.0000 'International Tables Vol C Tables 4.2.6.8 and 6.1.1.4'
B B 0.0013 0.0007 'International Tables Vol C Tables 4.2.6.8 and 6.1.1.4'
P P 0.1023 0.0942 'International Tables Vol C Tables 4.2.6.8 and 6.1.1.4'
Fe Fe 0.3463 0.8444 'International Tables Vol C Tables 4.2.6.8 and 6.1.1.4'

loop_
_geom_angle_atom_site_label_1
_geom_angle_atom_site_label_2
_geom_angle_atom_site_label_3
_geom_angle
C3 Fe1 C15 99.5(2)
C3 Fe1 C14 135.2(2)
C15 Fe1 C14 38.1(2)
C3 Fe1 C16 89.80(14)
C15 Fe1 C16 39.1(2)
C14 Fe1 C16 65.5(2)
C3 Fe1 C12 118.8(2)
C15 Fe1 C12 66.7(2)
C14 Fe1 C12 66.2(2)
C16 Fe1 C12 41.2(2)
C3 Fe1 C13 155.9(2)
C15 Fe1 C13 64.7(2)
C14 Fe1 C13 38.6(2)
C16 Fe1 C13 66.4(2)
C12 Fe1 C13 39.5(2)
C3 Fe1 P2 114.08(11)
C15 Fe1 P2 137.71(15)
C14 Fe1 P2 100.93(14)
C16 Fe1 P2 153.54(12)
C12 Fe1 P2 113.3(2)
C13 Fe1 P2 88.69(11)
C3 Fe1 B6 42.84(13)
C15 Fe1 B6 97.6(2)
C14 Fe1 B6 113.4(2)
C16 Fe1 B6 115.1(2)
C12 Fe1 B6 155.7(2)
C13 Fe1 B6 151.0(2)
P2 Fe1 B6 90.92(10)
C3 Fe1 B7 41.33(14)
C15 Fe1 B7 134.6(2)
C14 Fe1 B7 171.2(2)
C16 Fe1 B7 105.7(2)
C12 Fe1 B7 107.4(2)
C13 Fe1 B7 139.4(2)
P2 Fe1 B7 87.13(10)
B6 Fe1 B7 69.55(13)
C3 Fe1 B5 83.14(13)
C15 Fe1 B5 116.1(2)
C14 Fe1 B5 101.7(2)
C16 Fe1 B5 152.6(2)
C12 Fe1 B5 157.8(2)
C13 Fe1 B5 119.7(2)
P2 Fe1 B5 48.53(9)
B6 Fe1 B5 45.43(12)
B7 Fe1 B5 86.23(13)
C3 Fe1 B4 80.77(14)
C15 Fe1 B4 174.7(2)
C14 Fe1 B4 143.0(2)
C16 Fe1 B4 135.8(2)
C12 Fe1 B4 108.4(2)
C13 Fe1 B4 113.2(2)
P2 Fe1 B4 45.42(9)
B6 Fe1 B4 86.26(14)
B7 Fe1 B4 43.59(13)
B5 Fe1 B4 69.20(13)
C17 P2 B4 127.3(2)
C17 P2 B5 124.6(2)
B4 P2 B5 98.6(2)
C17 P2 B8 117.8(2)
B4 P2 B8 58.4(2)
B5 P2 B8 58.2(2)
C17 P2 Fe1 135.16(12)
B4 P2 Fe1 80.44(14)
B5 P2 Fe1 74.29(12)
B8 P2 Fe1 106.66(12)
B7 C3 B6 114.9(3)
B7 C3 B9 69.4(2)
B6 C3 B9 68.7(2)
B7 C3 Fe1 83.7(2)
B6 C3 Fe1 80.2(2)
B9 C3 Fe1 123.2(2)
B7 C3 H3 122.0(19)
B6 C3 H3 121.1(19)
B9 C3 H3 117.8(20)
Fe1 C3 H3 118.9(20)
B10 B4 B7 60.1(2)
B10 B4 P2 112.8(2)
B7 B4 P2 112.9(3)
B10 B4 B8 57.2(2)
B7 B4 B8 105.2(3)
P2 B4 B8 63.8(2)
B10 B4 Fe1 100.0(2)
B7 B4 Fe1 61.8(2)
P2 B4 Fe1 54.14(11)
B8 B4 Fe1 93.7(2)
B10 B4 H4 118.6(21)
B7 B4 H4 116.2(19)
P2 B4 H4 121.2(20)
B8 B4 H4 126.9(20)
Fe1 B4 H4 134.3(21)
B11 B5 B6 60.1(2)
B11 B5 B8 57.1(2)
B6 B5 B8 106.3(3)
B11 B5 P2 112.4(2)
B6 B5 P2 115.3(2)
B8 B5 P2 63.2(2)
B11 B5 Fe1 103.3(2)
B6 B5 Fe1 63.0(2)
B8 B5 Fe1 98.6(2)
P2 B5 Fe1 57.19(10)
B11 B5 H5 120.9(19)
B6 B5 H5 118.5(18)
B8 B5 H5 124.3(18)
P2 B5 H5 117.2(18)
Fe1 B5 H5 129.7(19)
C3 B6 B11 106.6(3)
C3 B6 B9 57.0(2)
B11 B6 B9 57.6(2)
C3 B6 B5 118.5(3)
B11 B6 B5 58.2(2)
B9 B6 B5 107.4(3)
C3 B6 Fe1 57.0(2)
B11 B6 Fe1 108.1(2)
B9 B6 Fe1 99.8(2)
B5 B6 Fe1 71.6(2)
C3 B6 H6 121.0(16)
B11 B6 H6 120.3(17)
B9 B6 H6 123.4(17)
B5 B6 H6 115.9(16)
Fe1 B6 H6 126.8(17)
C3 B7 B10 107.1(3)
C3 B7 B9 56.8(2)
B10 B7 B9 57.9(2)
C3 B7 B4 120.8(3)
B10 B7 B4 57.4(2)
B9 B7 B4 107.6(3)
C3 B7 Fe1 54.9(2)
B10 B7 Fe1 107.0(2)
B9 B7 Fe1 96.7(2)
B4 B7 Fe1 74.6(2)
C3 B7 H7 121.3(18)
B10 B7 H7 120.6(18)
B9 B7 H7 125.2(18)
B4 B7 H7 113.2(17)
Fe1 B7 H7 127.8(18)
B10 B8 B11 62.9(2)
B10 B8 B4 57.7(2)
B11 B8 B4 105.3(3)
B10 B8 B5 104.5(3)
B11 B8 B5 58.0(2)
B4 B8 B5 98.4(2)
B10 B8 P2 108.0(2)
B11 B8 P2 109.1(2)
B4 B8 P2 57.7(2)
B5 B8 P2 58.6(2)
B10 B8 H8 129.7(19)
B11 B8 H8 128.8(19)
B4 B8 H8 123.0(18)
B5 B8 H8 122.9(19)
P2 B8 H8 110.3(19)
C3 B9 B11 107.3(3)
C3 B9 B10 106.9(3)
B11 B9 B10 62.9(2)
C3 B9 B6 54.3(2)
B11 B9 B6 61.0(2)
B10 B9 B6 106.2(3)
C3 B9 B7 53.8(2)
B11 B9 B7 105.7(3)
B10 B9 B7 60.6(2)
B6 B9 B7 93.9(2)
C3 B9 H9 120.1(20)
B11 B9 H9 123.0(19)
B10 B9 H9 123.1(20)
B6 B9 H9 126.3(19)
B7 B9 H9 126.9(19)
B8 B10 B4 65.1(2)
B8 B10 B9 112.1(3)
B4 B10 B9 115.1(3)
B8 B10 B7 113.3(3)
B4 B10 B7 62.6(2)
B9 B10 B7 61.4(2)
B8 B10 B11 58.7(2)
B4 B10 B11 107.7(3)
B9 B10 B11 58.1(2)
B7 B10 B11 102.9(3)
B8 B10 H10 118.9(19)
B4 B10 H10 117.8(19)
B9 B10 H10 117.4(19)
B7 B10 H10 120.6(19)
B11 B10 H10 127.3(19)
B9 B11 B8 112.6(3)
B9 B11 B5 113.4(3)
B8 B11 B5 65.0(2)
B9 B11 B6 61.4(2)
B8 B11 B6 113.8(3)
B5 B11 B6 61.6(2)
B9 B11 B10 59.0(2)
B8 B11 B10 58.4(2)
B5 B11 B10 106.4(3)
B6 B11 B10 103.7(3)
B9 B11 H11 119.3(19)
B8 B11 H11 114.8(19)
B5 B11 H11 119.7(19)
B6 B11 H11 124.1(20)
B10 B11 H11 124.5(20)
C13 C12 C16 105.3(4)
C13 C12 Fe1 70.7(2)
C16 C12 Fe1 69.3(2)
C14 C13 C12 109.0(4)
C14 C13 Fe1 70.1(2)
C12 C13 Fe1 69.8(2)
C15 C14 C13 108.9(4)
C15 C14 Fe1 70.2(3)
C13 C14 Fe1 71.3(3)
C14 C15 C16 110.6(4)
C14 C15 Fe1 71.7(3)
C16 C15 Fe1 71.2(3)
C15 C16 C12 106.2(4)
C15 C16 Fe1 69.7(2)
C12 C16 Fe1 69.5(2)
C18 C17 C22 120.2(3)
C18 C17 P2 119.8(3)
C22 C17 P2 120.0(3)
C17 C18 C19 120.3(4)
C20 C19 C18 119.6(4)
C19 C20 C21 120.8(4)
C20 C21 C22 120.4(4)
C17 C22 C21 118.7(4)

loop_
_geom_bond_atom_site_label_1
_geom_bond_atom_site_label_2
_geom_bond_distance
Fe1 C3 1.951(3)
Fe1 C15 2.039(4)
Fe1 C14 2.058(4)
Fe1 C16 2.058(4)
Fe1 C12 2.061(4)
Fe1 C13 2.073(4)
Fe1 P2 2.1321(9)
Fe1 B6 2.292(4)
Fe1 B7 2.370(4)
Fe1 B5 2.442(4)
Fe1 B4 2.594(4)
P2 C17 1.788(3)
P2 B4 1.874(4)
P2 B5 1.901(4)
P2 B8 1.989(4)
C3 B7 1.574(5)
C3 B6 1.582(5)
C3 B9 1.632(5)
C3 H3 0.88(3)
B4 B10 1.760(6)
B4 B7 1.855(6)
B4 B8 1.888(5)
B4 H4 1.12(4)
B5 B11 1.771(5)
B5 B6 1.833(5)
B5 B8 1.894(5)
B5 H5 1.12(3)
B6 B11 1.806(6)
B6 B9 1.814(5)
B6 H6 1.11(3)
B7 B10 1.811(6)
B7 B9 1.825(5)
B7 H7 1.12(3)
B8 B10 1.749(5)
B8 B11 1.754(6)
B8 H8 1.11(4)
B9 B11 1.744(5)
B9 B10 1.761(6)
B9 H9 1.07(4)
B10 B11 1.828(5)
B10 H10 1.11(4)
B11 H11 1.06(4)
C12 C13 1.397(6)
C12 C16 1.448(6)
C13 C14 1.366(6)
C14 C15 1.337(6)
C15 C16 1.370(6)
C17 C18 1.382(5)
C17 C22 1.382(5)
C18 C19 1.382(5)
C19 C20 1.360(6)
C20 C21 1.375(7)
C21 C22 1.393(6)
